data_1516082
loop_
_publ_author_name
'Kelgtermans, Hans'
'Dobrza\'nska, Liliana'
'Van Meervelt, Luc'
'Dehaen, Wim'

_publ_section_title
;
 A fragment-based approach toward substituted trioxa[7]helicenes.
;
_journal_issue 20
_journal_name_full 'Organic letters'
_journal_page_first 5200
_journal_page_last 5203
_journal_paper_doi 10.1021/ol3023209
_journal_volume 14
_journal_year 2012
_chemical_formula_moiety 'C29 H20 N2 O7'
_chemical_formula_sum 'C29 H20 N2 O7'
_chemical_formula_weight 508.47
_chemical_name_common work
_chemical_name_systematic
;
 ?
;
_space_group_IT_number 2
_symmetry_cell_setting triclinic
_symmetry_space_group_name_Hall '-P 1'
_symmetry_space_group_name_H-M 'P -1'
_atom_sites_solution_hydrogens geom
_atom_sites_solution_primary direct
_atom_sites_solution_secondary difmap
_audit_creation_method SHELXL-97
_cell_angle_alpha 83.667(2)
_cell_angle_beta 73.144(2)
_cell_angle_gamma 75.898(2)
_cell_formula_units_Z 4
_cell_length_a 10.6771(4)
_cell_length_b 13.0878(5)
_cell_length_c 18.3378(6)
_cell_measurement_reflns_used 4979
_cell_measurement_temperature 100(2)
_cell_measurement_theta_max 71.266
_cell_measurement_theta_min 2.52
_cell_volume 2376.35(15)
_computing_cell_refinement 'SAINT PLUS(Bruker, 2003)'
_computing_data_collection 'SMART (Bruker, 2002)'
_computing_data_reduction 'SAINT PLUS'
_computing_molecular_graphics 'Mercury (Macrae et al., 2008)'
_computing_structure_refinement 'SHELXL-97 (Sheldrick, 2008)'
_computing_structure_solution 'SHELXS-97 (Sheldrick, 2008)'
_diffrn_ambient_temperature 100(2)
_diffrn_measured_fraction_theta_full 0.980
_diffrn_measured_fraction_theta_max 0.963
_diffrn_measurement_device_type 'Bruker SMART 6000'
_diffrn_measurement_method '\w and \f'
_diffrn_radiation_monochromator 'crossed G\"obel mirrors'
_diffrn_radiation_source 'fine-focus sealed tube'
_diffrn_radiation_type CuK\a
_diffrn_radiation_wavelength 1.54178
_diffrn_reflns_av_R_equivalents 0.0625
_diffrn_reflns_av_sigmaI/netI 0.0445
_diffrn_reflns_limit_h_max 13
_diffrn_reflns_limit_h_min -12
_diffrn_reflns_limit_k_max 16
_diffrn_reflns_limit_k_min -15
_diffrn_reflns_limit_l_max 22
_diffrn_reflns_limit_l_min -22
_diffrn_reflns_number 38423
_diffrn_reflns_theta_full 67.50
_diffrn_reflns_theta_max 71.34
_diffrn_reflns_theta_min 2.52
_diffrn_standards_number 0
_exptl_absorpt_coefficient_mu 0.857
_exptl_absorpt_correction_T_max 0.9424
_exptl_absorpt_correction_T_min 0.8272
_exptl_absorpt_correction_type multi-scan
_exptl_absorpt_process_details 'SADABS in SAINT-Plus (Bruker, 2003)'
_exptl_crystal_colour yellow
_exptl_crystal_density_diffrn 1.421
_exptl_crystal_density_method 'not measured'
_exptl_crystal_description prism
_exptl_crystal_F_000 1056
_exptl_crystal_size_max 0.23
_exptl_crystal_size_mid 0.13
_exptl_crystal_size_min 0.07
_refine_diff_density_max 0.402
_refine_diff_density_min -0.282
_refine_diff_density_rms 0.055
_refine_ls_extinction_method none
_refine_ls_goodness_of_fit_ref 1.034
_refine_ls_hydrogen_treatment constr
_refine_ls_matrix_type full
_refine_ls_number_parameters 691
_refine_ls_number_reflns 8894
_refine_ls_number_restraints 0
_refine_ls_restrained_S_all 1.034
_refine_ls_R_factor_all 0.0717
_refine_ls_R_factor_gt 0.0530
_refine_ls_shift/su_max 0.000
_refine_ls_shift/su_mean 0.000
_refine_ls_structure_factor_coef Fsqd
_refine_ls_weighting_details 'calc w=1/[\s^2^(Fo^2^)+(0.0787P)^2^+0.1850P] where P=(Fo^2^+2Fc^2^)/3'
_refine_ls_weighting_scheme calc
_refine_ls_wR_factor_gt 0.1280
_refine_ls_wR_factor_ref 0.1389
_reflns_number_gt 6804
_reflns_number_total 8894
_reflns_threshold_expression >2sigma(I)
_cod_data_source_file Cmp13.CIF
_cod_data_source_block I
_cod_original_sg_symbol_H-M P-1
_cod_database_code 1516082

loop_
_symmetry_equiv_pos_as_xyz
'x, y, z'
'-x, -y, -z'

loop_
_atom_site_label
_atom_site_type_symbol
_atom_site_fract_x
_atom_site_fract_y
_atom_site_fract_z
_atom_site_U_iso_or_equiv
_atom_site_adp_type
_atom_site_occupancy
_atom_site_symmetry_multiplicity
_atom_site_calc_flag
_atom_site_refinement_flags
O1 O 0.59044(15) 0.26337(13) 0.01906(9) 0.0301(3) Uani 1 1 d .
C2 C 0.4618(2) 0.25105(16) 0.05448(12) 0.0249(4) Uani 1 1 d .
C3 C 0.3706(2) 0.26663(17) 0.01060(12) 0.0276(4) Uani 1 1 d .
H3 H 0.3991 0.2866 -0.0419 0.033 Uiso 1 1 calc R
C4 C 0.2396(2) 0.25394(16) 0.04120(12) 0.0261(4) Uani 1 1 d .
C5 C 0.2109(2) 0.21739(16) 0.11770(12) 0.0242(4) Uani 1 1 d .
O6 O 0.09114(14) 0.18832(11) 0.15909(8) 0.0249(3) Uani 1 1 d .
C7 C 0.1088(2) 0.15015(16) 0.22920(12) 0.0230(4) Uani 1 1 d .
C8 C 0.0172(2) 0.10878(16) 0.28670(13) 0.0262(4) Uani 1 1 d .
H8 H -0.0689 0.1083 0.2818 0.031 Uiso 1 1 calc R
C9 C 0.0554(2) 0.06777(16) 0.35203(12) 0.0264(4) Uani 1 1 d .
H9 H -0.0049 0.0395 0.3936 0.032 Uiso 1 1 calc R
C10 C 0.1840(2) 0.06859(16) 0.35575(12) 0.0251(4) Uani 1 1 d .
C11 C 0.2752(2) 0.11157(16) 0.29912(12) 0.0246(4) Uani 1 1 d .
H11 H 0.3614 0.1114 0.3040 0.030 Uiso 1 1 calc R
C12 C 0.2358(2) 0.15528(15) 0.23437(12) 0.0230(4) Uani 1 1 d .
C13 C 0.2990(2) 0.20285(15) 0.16266(12) 0.0226(4) Uani 1 1 d .
C14 C 0.4247(2) 0.22930(16) 0.13254(12) 0.0234(4) Uani 1 1 d .
C15 C 0.5146(2) 0.24161(16) 0.17648(12) 0.0243(4) Uani 1 1 d .
C16 C 0.4729(2) 0.28444(16) 0.24896(12) 0.0235(4) Uani 1 1 d .
C17 C 0.3465(2) 0.33877(16) 0.29874(12) 0.0234(4) Uani 1 1 d .
C18 C 0.2130(2) 0.37090(16) 0.29572(12) 0.0245(4) Uani 1 1 d .
H18 H 0.1856 0.3527 0.2549 0.029 Uiso 1 1 calc R
C19 C 0.1229(2) 0.43016(17) 0.35438(13) 0.0269(4) Uani 1 1 d .
C20 C 0.1572(2) 0.46036(17) 0.41513(13) 0.0288(4) Uani 1 1 d .
H20 H 0.0910 0.5019 0.4537 0.035 Uiso 1 1 calc R
C21 C 0.2892(2) 0.42916(17) 0.41878(12) 0.0286(4) Uani 1 1 d .
H21 H 0.3161 0.4478 0.4596 0.034 Uiso 1 1 calc R
C22 C 0.3796(2) 0.36974(17) 0.36031(12) 0.0256(4) Uani 1 1 d .
O23 O 0.51516(15) 0.33954(12) 0.35268(9) 0.0278(3) Uani 1 1 d .
C24 C 0.5708(2) 0.29198(16) 0.28329(12) 0.0254(4) Uani 1 1 d .
C25 C 0.7074(2) 0.26512(18) 0.24914(13) 0.0295(5) Uani 1 1 d .
H25 H 0.7713 0.2693 0.2749 0.035 Uiso 1 1 calc R
C26 C 0.7458(2) 0.23161(17) 0.17498(13) 0.0296(5) Uani 1 1 d .
H26 H 0.8385 0.2148 0.1484 0.036 Uiso 1 1 calc R
C27 C 0.6512(2) 0.22203(17) 0.13852(13) 0.0277(4) Uani 1 1 d .
C28 C 0.6867(2) 0.19623(19) 0.05548(13) 0.0316(5) Uani 1 1 d .
H28A H 0.7779 0.2069 0.0291 0.038 Uiso 1 1 calc R
H28B H 0.6866 0.1214 0.0518 0.038 Uiso 1 1 calc R
N29 N 0.22617(19) 0.01811(15) 0.42278(11) 0.0313(4) Uani 1 1 d .
O30 O 0.14428(19) -0.01353(16) 0.47590(10) 0.0436(4) Uani 1 1 d .
O31 O 0.3425(2) 0.0103(2) 0.42312(12) 0.0590(6) Uani 1 1 d .
N32 N -0.01924(19) 0.46001(16) 0.35413(11) 0.0317(4) Uani 1 1 d .
O33 O -0.05311(17) 0.41873(16) 0.30772(11) 0.0450(5) Uani 1 1 d .
O34 O -0.09697(16) 0.52261(14) 0.40015(10) 0.0385(4) Uani 1 1 d .
C35 C 0.1343(2) 0.27932(19) -0.00399(13) 0.0309(5) Uani 1 1 d .
C36 C 0.1877(3) 0.3270(2) -0.08349(15) 0.0443(6) Uani 1 1 d .
H36A H 0.2160 0.3914 -0.0791 0.066 Uiso 1 1 calc R
H36B H 0.1168 0.3442 -0.1098 0.066 Uiso 1 1 calc R
H36C H 0.2645 0.2761 -0.1127 0.066 Uiso 1 1 calc R
C37 C 0.0137(2) 0.36132(19) 0.03998(15) 0.0357(5) Uani 1 1 d .
H37A H -0.0252 0.3311 0.0904 0.054 Uiso 1 1 calc R
H37B H -0.0541 0.3808 0.0116 0.054 Uiso 1 1 calc R
H37C H 0.0438 0.4242 0.0459 0.054 Uiso 1 1 calc R
C38 C 0.0904(2) 0.1783(2) -0.01223(14) 0.0343(5) Uani 1 1 d .
H38A H 0.1681 0.1272 -0.0405 0.051 Uiso 1 1 calc R
H38B H 0.0215 0.1957 -0.0399 0.051 Uiso 1 1 calc R
H38C H 0.0538 0.1478 0.0385 0.051 Uiso 1 1 calc R
O39 O 0.93131(16) 0.29484(13) 0.48473(9) 0.0312(3) Uani 1 1 d .
C40 C 0.9544(2) 0.25307(16) 0.55318(13) 0.0273(4) Uani 1 1 d .
C41 C 1.0874(2) 0.22119(17) 0.55725(13) 0.0296(5) Uani 1 1 d .
H41 H 1.1579 0.2288 0.5128 0.035 Uiso 1 1 calc R
C42 C 1.1201(2) 0.17840(17) 0.62465(14) 0.0301(5) Uani 1 1 d .
C43 C 1.0102(2) 0.16452(16) 0.68536(13) 0.0278(4) Uani 1 1 d .
O44 O 1.01676(16) 0.11621(12) 0.75647(9) 0.0303(3) Uani 1 1 d .
C45 C 0.8884(2) 0.10944(17) 0.79511(13) 0.0282(4) Uani 1 1 d .
C46 C 0.8511(2) 0.06095(18) 0.86698(13) 0.0322(5) Uani 1 1 d .
H46 H 0.9127 0.0367 0.8969 0.039 Uiso 1 1 calc R
C47 C 0.7188(2) 0.04986(17) 0.89286(13) 0.0312(5) Uani 1 1 d .
H47 H 0.6879 0.0171 0.9415 0.037 Uiso 1 1 calc R
C48 C 0.6321(2) 0.08687(17) 0.84726(13) 0.0294(5) Uani 1 1 d .
C49 C 0.6671(2) 0.14010(17) 0.77751(12) 0.0277(4) Uani 1 1 d .
H49 H 0.6044 0.1667 0.7486 0.033 Uiso 1 1 calc R
C50 C 0.7984(2) 0.15270(16) 0.75185(12) 0.0258(4) Uani 1 1 d .
C51 C 0.8774(2) 0.19425(16) 0.68209(12) 0.0252(4) Uani 1 1 d .
C52 C 0.8463(2) 0.24942(16) 0.61665(12) 0.0250(4) Uani 1 1 d .
C53 C 0.7129(2) 0.30515(16) 0.61187(12) 0.0255(4) Uani 1 1 d .
C54 C 0.6123(2) 0.35901(16) 0.67142(12) 0.0246(4) Uani 1 1 d .
C55 C 0.6049(2) 0.39126(16) 0.74654(12) 0.0233(4) Uani 1 1 d .
C56 C 0.6964(2) 0.38420(16) 0.78892(12) 0.0261(4) Uani 1 1 d .
H56 H 0.7871 0.3469 0.7714 0.031 Uiso 1 1 calc R
C57 C 0.6496(2) 0.43347(17) 0.85708(13) 0.0282(4) Uani 1 1 d .
C58 C 0.5177(2) 0.48997(17) 0.88569(12) 0.0284(4) Uani 1 1 d .
H58 H 0.4909 0.5222 0.9334 0.034 Uiso 1 1 calc R
C59 C 0.4267(2) 0.49843(17) 0.84371(12) 0.0279(4) Uani 1 1 d .
H59 H 0.3362 0.5361 0.8614 0.033 Uiso 1 1 calc R
C60 C 0.4737(2) 0.44939(17) 0.77462(12) 0.0265(4) Uani 1 1 d .
O61 O 0.39943(15) 0.45716(12) 0.72352(9) 0.0280(3) Uani 1 1 d .
C62 C 0.4872(2) 0.40645(17) 0.65968(13) 0.0265(4) Uani 1 1 d .
C63 C 0.4583(2) 0.40984(17) 0.59059(13) 0.0294(5) Uani 1 1 d .
H63 H 0.3712 0.4402 0.5848 0.035 Uiso 1 1 calc R
C64 C 0.5645(2) 0.36610(17) 0.52989(13) 0.0294(5) Uani 1 1 d .
H64 H 0.5510 0.3703 0.4806 0.035 Uiso 1 1 calc R
C65 C 0.6897(2) 0.31647(17) 0.53972(12) 0.0273(4) Uani 1 1 d .
C66 C 0.8094(2) 0.27352(18) 0.47509(12) 0.0298(5) Uani 1 1 d .
H66A H 0.8198 0.1965 0.4735 0.036 Uiso 1 1 calc R
H66B H 0.7948 0.3065 0.4261 0.036 Uiso 1 1 calc R
N67 N 0.4979(2) 0.06478(16) 0.87180(11) 0.0346(4) Uani 1 1 d .
O68 O 0.4643(2) 0.01768(18) 0.93217(11) 0.0518(5) Uani 1 1 d .
O69 O 0.4251(2) 0.0927(3) 0.83047(15) 0.0889(11) Uani 1 1 d .
N70 N 0.7449(2) 0.42496(17) 0.90304(11) 0.0346(4) Uani 1 1 d .
O71 O 0.8529(2) 0.3619(2) 0.88338(12) 0.0602(6) Uani 1 1 d .
O72 O 0.71129(18) 0.47793(14) 0.95888(9) 0.0386(4) Uani 1 1 d .
C73 C 1.2649(2) 0.1470(2) 0.63093(16) 0.0390(6) Uani 1 1 d .
C74 C 1.3008(3) 0.0275(2) 0.6496(2) 0.0570(8) Uani 1 1 d .
H74A H 1.3951 0.0063 0.6502 0.086 Uiso 1 1 calc R
H74B H 1.2867 -0.0108 0.6107 0.086 Uiso 1 1 calc R
H74C H 1.2435 0.0111 0.6997 0.086 Uiso 1 1 calc R
C75 C 1.2733(3) 0.2094(3) 0.69539(18) 0.0515(7) Uani 1 1 d .
H75A H 1.2443 0.2851 0.6845 0.077 Uiso 1 1 calc R
H75B H 1.3662 0.1936 0.6986 0.077 Uiso 1 1 calc R
H75C H 1.2149 0.1890 0.7440 0.077 Uiso 1 1 calc R
C76 C 1.3644(2) 0.1725(2) 0.55705(18) 0.0459(6) Uani 1 1 d .
H76A H 1.3414 0.2481 0.5439 0.069 Uiso 1 1 calc R
H76B H 1.3606 0.1323 0.5160 0.069 Uiso 1 1 calc R
H76C H 1.4552 0.1536 0.5636 0.069 Uiso 1 1 calc R

loop_
_atom_site_aniso_label
_atom_site_aniso_U_11
_atom_site_aniso_U_22
_atom_site_aniso_U_33
_atom_site_aniso_U_23
_atom_site_aniso_U_13
_atom_site_aniso_U_12
O1 0.0243(7) 0.0411(9) 0.0257(8) -0.0014(6) -0.0032(6) -0.0134(6)
C2 0.0216(10) 0.0277(10) 0.0258(10) -0.0025(8) -0.0041(9) -0.0087(8)
C3 0.0298(11) 0.0307(11) 0.0235(10) 0.0009(8) -0.0071(9) -0.0103(8)
C4 0.0275(10) 0.0262(10) 0.0266(10) 0.0013(8) -0.0085(9) -0.0094(8)
C5 0.0210(9) 0.0244(10) 0.0273(10) -0.0004(8) -0.0043(9) -0.0084(7)
O6 0.0212(7) 0.0294(7) 0.0258(7) 0.0037(6) -0.0077(6) -0.0093(5)
C7 0.0225(9) 0.0221(10) 0.0241(10) -0.0008(7) -0.0066(8) -0.0044(7)
C8 0.0230(10) 0.0252(10) 0.0297(11) -0.0016(8) -0.0042(9) -0.0075(8)
C9 0.0241(10) 0.0241(10) 0.0271(11) -0.0020(8) 0.0006(9) -0.0069(8)
C10 0.0288(10) 0.0238(10) 0.0218(10) -0.0022(8) -0.0064(9) -0.0044(8)
C11 0.0233(9) 0.0257(10) 0.0256(10) -0.0038(8) -0.0066(9) -0.0054(8)
C12 0.0226(9) 0.0220(10) 0.0243(10) -0.0022(8) -0.0051(8) -0.0058(7)
C13 0.0227(9) 0.0217(10) 0.0236(10) -0.0003(7) -0.0064(8) -0.0053(7)
C14 0.0205(9) 0.0248(10) 0.0262(10) -0.0031(8) -0.0057(8) -0.0075(7)
C15 0.0226(10) 0.0254(10) 0.0256(10) -0.0006(8) -0.0065(9) -0.0069(8)
C16 0.0223(9) 0.0235(10) 0.0261(10) 0.0009(8) -0.0082(9) -0.0068(7)
C17 0.0264(10) 0.0230(10) 0.0219(10) 0.0026(7) -0.0061(9) -0.0100(8)
C18 0.0243(10) 0.0256(10) 0.0254(10) 0.0011(8) -0.0082(9) -0.0086(8)
C19 0.0242(10) 0.0282(11) 0.0275(11) 0.0038(8) -0.0057(9) -0.0080(8)
C20 0.0297(11) 0.0293(11) 0.0251(11) -0.0035(8) -0.0011(9) -0.0091(8)
C21 0.0327(11) 0.0321(11) 0.0239(10) -0.0012(8) -0.0077(9) -0.0128(9)
C22 0.0270(10) 0.0265(10) 0.0250(10) 0.0037(8) -0.0093(9) -0.0088(8)
O23 0.0264(7) 0.0343(8) 0.0254(8) -0.0011(6) -0.0094(6) -0.0093(6)
C24 0.0267(10) 0.0266(10) 0.0248(10) 0.0002(8) -0.0087(9) -0.0077(8)
C25 0.0237(10) 0.0354(12) 0.0325(12) -0.0008(9) -0.0111(9) -0.0085(8)
C26 0.0217(10) 0.0317(11) 0.0351(12) -0.0013(9) -0.0077(9) -0.0054(8)
C27 0.0233(10) 0.0300(11) 0.0293(11) -0.0021(8) -0.0046(9) -0.0078(8)
C28 0.0223(10) 0.0416(13) 0.0297(11) -0.0055(9) -0.0034(9) -0.0076(9)
N29 0.0317(10) 0.0332(10) 0.0263(10) 0.0014(8) -0.0057(9) -0.0062(8)
O30 0.0423(10) 0.0565(11) 0.0306(9) 0.0138(8) -0.0058(8) -0.0200(8)
O31 0.0335(10) 0.0973(18) 0.0435(11) 0.0275(11) -0.0161(9) -0.0163(10)
N32 0.0258(9) 0.0367(10) 0.0299(10) -0.0028(8) -0.0050(8) -0.0046(8)
O33 0.0288(8) 0.0639(12) 0.0446(10) -0.0177(9) -0.0124(8) -0.0051(8)
O34 0.0287(8) 0.0430(10) 0.0357(9) -0.0059(7) -0.0032(7) 0.0020(7)
C35 0.0296(11) 0.0374(12) 0.0297(12) 0.0080(9) -0.0126(10) -0.0134(9)
C36 0.0405(14) 0.0672(18) 0.0331(13) 0.0161(12) -0.0183(12) -0.0248(12)
C37 0.0349(12) 0.0342(12) 0.0422(13) 0.0084(10) -0.0197(11) -0.0089(9)
C38 0.0312(11) 0.0438(13) 0.0329(12) 0.0004(10) -0.0132(10) -0.0130(10)
O39 0.0318(8) 0.0375(9) 0.0241(8) 0.0028(6) -0.0065(7) -0.0108(6)
C40 0.0319(11) 0.0245(10) 0.0257(11) -0.0012(8) -0.0078(9) -0.0068(8)
C41 0.0295(11) 0.0259(11) 0.0310(11) -0.0014(8) -0.0027(9) -0.0086(8)
C42 0.0300(11) 0.0257(11) 0.0365(12) -0.0005(9) -0.0107(10) -0.0080(8)
C43 0.0312(11) 0.0231(10) 0.0307(11) 0.0019(8) -0.0117(10) -0.0066(8)
O44 0.0316(8) 0.0297(8) 0.0316(8) 0.0033(6) -0.0133(7) -0.0070(6)
C45 0.0318(11) 0.0243(10) 0.0296(11) -0.0018(8) -0.0097(10) -0.0065(8)
C46 0.0428(13) 0.0275(11) 0.0288(11) 0.0011(9) -0.0148(10) -0.0076(9)
C47 0.0443(13) 0.0253(11) 0.0225(10) -0.0001(8) -0.0067(10) -0.0083(9)
C48 0.0322(11) 0.0265(11) 0.0257(10) -0.0034(8) -0.0027(9) -0.0045(8)
C49 0.0307(11) 0.0251(10) 0.0248(10) -0.0010(8) -0.0063(9) -0.0035(8)
C50 0.0311(11) 0.0225(10) 0.0227(10) -0.0007(8) -0.0071(9) -0.0046(8)
C51 0.0285(10) 0.0213(10) 0.0257(10) -0.0022(8) -0.0065(9) -0.0056(8)
C52 0.0289(10) 0.0227(10) 0.0248(10) -0.0019(8) -0.0082(9) -0.0068(8)
C53 0.0296(11) 0.0242(10) 0.0250(10) 0.0026(8) -0.0086(9) -0.0109(8)
C54 0.0283(10) 0.0231(10) 0.0249(10) 0.0028(8) -0.0095(9) -0.0094(8)
C55 0.0250(10) 0.0222(10) 0.0225(10) 0.0025(7) -0.0062(9) -0.0069(8)
C56 0.0279(10) 0.0259(10) 0.0245(10) -0.0004(8) -0.0070(9) -0.0065(8)
C57 0.0319(11) 0.0299(11) 0.0245(10) 0.0017(8) -0.0095(9) -0.0095(8)
C58 0.0323(11) 0.0279(11) 0.0231(10) 0.0000(8) -0.0045(9) -0.0073(8)
C59 0.0263(10) 0.0280(11) 0.0252(10) 0.0017(8) -0.0028(9) -0.0045(8)
C60 0.0285(11) 0.0263(10) 0.0258(10) 0.0031(8) -0.0087(9) -0.0087(8)
O61 0.0256(7) 0.0297(8) 0.0288(8) 0.0011(6) -0.0096(6) -0.0047(6)
C62 0.0275(10) 0.0264(10) 0.0269(11) 0.0023(8) -0.0080(9) -0.0092(8)
C63 0.0303(11) 0.0309(11) 0.0317(12) 0.0028(9) -0.0142(10) -0.0108(9)
C64 0.0377(12) 0.0292(11) 0.0277(11) 0.0029(8) -0.0164(10) -0.0119(9)
C65 0.0340(11) 0.0259(10) 0.0256(11) 0.0012(8) -0.0109(9) -0.0109(8)
C66 0.0354(12) 0.0331(12) 0.0233(10) 0.0004(8) -0.0098(9) -0.0107(9)
N67 0.0353(10) 0.0367(11) 0.0277(10) 0.0044(8) -0.0039(9) -0.0086(8)
O68 0.0559(12) 0.0697(14) 0.0339(10) 0.0144(9) -0.0094(9) -0.0320(10)
O69 0.0454(13) 0.157(3) 0.0698(16) 0.0643(18) -0.0285(13) -0.0471(15)
N70 0.0347(10) 0.0430(12) 0.0273(10) -0.0049(8) -0.0107(9) -0.0068(9)
O71 0.0403(10) 0.0879(16) 0.0515(12) -0.0315(11) -0.0246(10) 0.0145(10)
O72 0.0420(9) 0.0490(10) 0.0272(8) -0.0114(7) -0.0087(8) -0.0111(8)
C73 0.0298(12) 0.0368(13) 0.0526(16) 0.0094(11) -0.0152(12) -0.0116(9)
C74 0.0280(12) 0.0435(16) 0.091(2) 0.0211(15) -0.0127(15) -0.0068(11)
C75 0.0475(15) 0.0651(19) 0.0564(18) 0.0168(14) -0.0293(15) -0.0298(14)
C76 0.0278(12) 0.0475(15) 0.0615(18) 0.0073(13) -0.0105(13) -0.0131(10)

loop_
_atom_type_symbol
_atom_type_description
_atom_type_scat_dispersion_real
_atom_type_scat_dispersion_imag
_atom_type_scat_source
C C 0.0181 0.0091 'International Tables Vol C Tables 4.2.6.8 and 6.1.1.4'
H H 0.0000 0.0000 'International Tables Vol C Tables 4.2.6.8 and 6.1.1.4'
N N 0.0311 0.0180 'International Tables Vol C Tables 4.2.6.8 and 6.1.1.4'
O O 0.0492 0.0322 'International Tables Vol C Tables 4.2.6.8 and 6.1.1.4'

loop_
_geom_angle_atom_site_label_1
_geom_angle_atom_site_label_2
_geom_angle_atom_site_label_3
_geom_angle
C2 O1 C28 111.40(17)
O1 C2 C14 119.47(18)
O1 C2 C3 118.40(19)
C14 C2 C3 122.04(19)
C4 C3 C2 122.3(2)
C4 C3 H3 118.8
C2 C3 H3 118.8
C3 C4 C5 114.09(19)
C3 C4 C35 123.3(2)
C5 C4 C35 122.59(19)
C13 C5 C4 124.43(19)
C13 C5 O6 110.49(18)
C4 C5 O6 125.06(18)
C7 O6 C5 106.01(15)
O6 C7 C8 125.28(18)
O6 C7 C12 111.16(18)
C8 C7 C12 123.53(19)
C7 C8 C9 117.39(19)
C7 C8 H8 121.3
C9 C8 H8 121.3
C8 C9 C10 119.0(2)
C8 C9 H9 120.5
C10 C9 H9 120.5
C11 C10 C9 123.9(2)
C11 C10 N29 117.82(19)
C9 C10 N29 118.29(19)
C10 C11 C12 117.20(19)
C10 C11 H11 121.4
C12 C11 H11 121.4
C11 C12 C7 118.87(19)
C11 C12 C13 135.31(19)
C7 C12 C13 105.67(18)
C5 C13 C14 119.80(19)
C5 C13 C12 106.51(17)
C14 C13 C12 133.61(19)
C2 C14 C13 116.01(18)
C2 C14 C15 117.87(18)
C13 C14 C15 126.03(19)
C27 C15 C16 117.99(18)
C27 C15 C14 116.33(19)
C16 C15 C14 125.10(19)
C24 C16 C15 118.40(19)
C24 C16 C17 105.07(18)
C15 C16 C17 136.03(19)
C18 C17 C22 118.04(19)
C18 C17 C16 136.11(19)
C22 C17 C16 105.63(17)
C19 C18 C17 117.33(19)
C19 C18 H18 121.3
C17 C18 H18 121.3
C18 C19 C20 124.0(2)
C18 C19 N32 118.00(19)
C20 C19 N32 117.96(19)
C21 C20 C19 119.3(2)
C21 C20 H20 120.4
C19 C20 H20 120.4
C22 C21 C20 116.9(2)
C22 C21 H21 121.6
C20 C21 H21 121.6
O23 C22 C21 123.87(19)
O23 C22 C17 111.53(19)
C21 C22 C17 124.5(2)
C22 O23 C24 105.70(15)
C25 C24 O23 123.52(18)
C25 C24 C16 124.3(2)
O23 C24 C16 111.89(18)
C24 C25 C26 116.16(19)
C24 C25 H25 121.9
C26 C25 H25 121.9
C25 C26 C27 121.5(2)
C25 C26 H26 119.3
C27 C26 H26 119.3
C15 C27 C26 121.1(2)
C15 C27 C28 115.37(19)
C26 C27 C28 123.4(2)
O1 C28 C27 110.08(18)
O1 C28 H28A 109.6
C27 C28 H28A 109.6
O1 C28 H28B 109.6
C27 C28 H28B 109.6
H28A C28 H28B 108.2
O30 N29 O31 122.7(2)
O30 N29 C10 118.89(19)
O31 N29 C10 118.41(19)
O34 N32 O33 123.69(19)
O34 N32 C19 118.58(19)
O33 N32 C19 117.72(18)
C36 C35 C4 111.99(19)
C36 C35 C37 108.0(2)
C4 C35 C37 107.60(19)
C36 C35 C38 108.6(2)
C4 C35 C38 110.11(18)
C37 C35 C38 110.54(19)
C35 C36 H36A 109.5
C35 C36 H36B 109.5
H36A C36 H36B 109.5
C35 C36 H36C 109.5
H36A C36 H36C 109.5
H36B C36 H36C 109.5
C35 C37 H37A 109.5
C35 C37 H37B 109.5
H37A C37 H37B 109.5
C35 C37 H37C 109.5
H37A C37 H37C 109.5
H37B C37 H37C 109.5
C35 C38 H38A 109.5
C35 C38 H38B 109.5
H38A C38 H38B 109.5
C35 C38 H38C 109.5
H38A C38 H38C 109.5
H38B C38 H38C 109.5
C40 O39 C66 111.87(17)
O39 C40 C52 119.45(19)
O39 C40 C41 118.4(2)
C52 C40 C41 122.0(2)
C40 C41 C42 122.2(2)
C40 C41 H41 118.9
C42 C41 H41 118.9
C43 C42 C41 114.5(2)
C43 C42 C73 122.6(2)
C41 C42 C73 122.9(2)
C51 C43 C42 124.1(2)
C51 C43 O44 110.31(19)
C42 C43 O44 125.60(19)
C45 O44 C43 106.00(16)
O44 C45 C46 124.9(2)
O44 C45 C50 111.71(19)
C46 C45 C50 123.3(2)
C45 C46 C47 116.5(2)
C45 C46 H46 121.7
C47 C46 H46 121.7
C48 C47 C46 119.8(2)
C48 C47 H47 120.1
C46 C47 H47 120.1
C49 C48 C47 123.8(2)
C49 C48 N67 117.3(2)
C47 C48 N67 118.9(2)
C48 C49 C50 116.7(2)
C48 C49 H49 121.6
C50 C49 H49 121.6
C49 C50 C45 119.7(2)
C49 C50 C51 134.6(2)
C45 C50 C51 105.37(19)
C43 C51 C52 120.1(2)
C43 C51 C50 106.26(19)
C52 C51 C50 133.6(2)
C40 C52 C51 115.98(19)
C40 C52 C53 118.41(19)
C51 C52 C53 125.6(2)
C65 C53 C54 117.5(2)
C65 C53 C52 117.0(2)
C54 C53 C52 125.00(19)
C62 C54 C53 118.98(19)
C62 C54 C55 104.86(19)
C53 C54 C55 135.79(19)
C56 C55 C60 118.66(19)
C56 C55 C54 135.4(2)
C60 C55 C54 105.64(18)
C57 C56 C55 117.1(2)
C57 C56 H56 121.5
C55 C56 H56 121.5
C56 C57 C58 124.1(2)
C56 C57 N70 117.6(2)
C58 C57 N70 118.3(2)
C59 C58 C57 119.2(2)
C59 C58 H58 120.4
C57 C58 H58 120.4
C58 C59 C60 116.8(2)
C58 C59 H59 121.6
C60 C59 H59 121.6
O61 C60 C59 124.1(2)
O61 C60 C55 111.80(19)
C59 C60 C55 124.0(2)
C60 O61 C62 105.45(16)
C63 C62 O61 124.01(19)
C63 C62 C54 123.8(2)
O61 C62 C54 111.97(18)
C62 C63 C64 116.1(2)
C62 C63 H63 122.0
C64 C63 H63 122.0
C65 C64 C63 121.7(2)
C65 C64 H64 119.2
C63 C64 H64 119.2
C64 C65 C53 121.1(2)
C64 C65 C66 123.5(2)
C53 C65 C66 115.38(19)
O39 C66 C65 110.70(17)
O39 C66 H66A 109.5
C65 C66 H66A 109.5
O39 C66 H66B 109.5
C65 C66 H66B 109.5
H66A C66 H66B 108.1
O69 N67 O68 122.1(2)
O69 N67 C48 118.8(2)
O68 N67 C48 119.1(2)
O72 N70 O71 123.8(2)
O72 N70 C57 118.9(2)
O71 N70 C57 117.27(19)
C76 C73 C42 111.7(2)
C76 C73 C74 108.7(2)
C42 C73 C74 109.2(2)
C76 C73 C75 109.0(2)
C42 C73 C75 107.9(2)
C74 C73 C75 110.4(2)
C73 C74 H74A 109.5
C73 C74 H74B 109.5
H74A C74 H74B 109.5
C73 C74 H74C 109.5
H74A C74 H74C 109.5
H74B C74 H74C 109.5
C73 C75 H75A 109.5
C73 C75 H75B 109.5
H75A C75 H75B 109.5
C73 C75 H75C 109.5
H75A C75 H75C 109.5
H75B C75 H75C 109.5
C73 C76 H76A 109.5
C73 C76 H76B 109.5
H76A C76 H76B 109.5
C73 C76 H76C 109.5
H76A C76 H76C 109.5
H76B C76 H76C 109.5

loop_
_geom_bond_atom_site_label_1
_geom_bond_atom_site_label_2
_geom_bond_distance
O1 C2 1.379(3)
O1 C28 1.450(3)
C2 C14 1.387(3)
C2 C3 1.400(3)
C3 C4 1.391(3)
C3 H3 0.9500
C4 C5 1.402(3)
C4 C35 1.536(3)
C5 C13 1.389(3)
C5 O6 1.402(3)
O6 C7 1.375(2)
C7 C8 1.377(3)
C7 C12 1.404(3)
C8 C9 1.388(3)
C8 H8 0.9500
C9 C10 1.397(3)
C9 H9 0.9500
C10 C11 1.377(3)
C10 N29 1.465(3)
C11 C12 1.392(3)
C11 H11 0.9500
C12 C13 1.443(3)
C13 C14 1.407(3)
C14 C15 1.467(3)
C15 C27 1.394(3)
C15 C16 1.406(3)
C16 C24 1.395(3)
C16 C17 1.457(3)
C17 C18 1.399(3)
C17 C22 1.402(3)
C18 C19 1.380(3)
C18 H18 0.9500
C19 C20 1.392(3)
C19 N32 1.473(3)
C20 C21 1.388(3)
C20 H20 0.9500
C21 C22 1.380(3)
C21 H21 0.9500
C22 O23 1.374(3)
O23 C24 1.384(3)
C24 C25 1.382(3)
C25 C26 1.389(3)
C25 H25 0.9500
C26 C27 1.399(3)
C26 H26 0.9500
C27 C28 1.514(3)
C28 H28A 0.9900
C28 H28B 0.9900
N29 O30 1.216(3)
N29 O31 1.222(3)
N32 O34 1.220(3)
N32 O33 1.234(3)
C35 C36 1.527(3)
C35 C37 1.541(3)
C35 C38 1.542(3)
C36 H36A 0.9800
C36 H36B 0.9800
C36 H36C 0.9800
C37 H37A 0.9800
C37 H37B 0.9800
C37 H37C 0.9800
C38 H38A 0.9800
C38 H38B 0.9800
C38 H38C 0.9800
O39 C40 1.377(3)
O39 C66 1.457(3)
C40 C52 1.387(3)
C40 C41 1.401(3)
C41 C42 1.402(3)
C41 H41 0.9500
C42 C43 1.397(3)
C42 C73 1.535(3)
C43 C51 1.392(3)
C43 O44 1.398(3)
O44 C45 1.368(3)
C45 C46 1.390(3)
C45 C50 1.397(3)
C46 C47 1.392(3)
C46 H46 0.9500
C47 C48 1.389(3)
C47 H47 0.9500
C48 C49 1.384(3)
C48 N67 1.462(3)
C49 C50 1.388(3)
C49 H49 0.9500
C50 C51 1.445(3)
C51 C52 1.413(3)
C52 C53 1.456(3)
C53 C65 1.401(3)
C53 C54 1.401(3)
C54 C62 1.396(3)
C54 C55 1.460(3)
C55 C56 1.396(3)
C55 C60 1.399(3)
C56 C57 1.373(3)
C56 H56 0.9500
C57 C58 1.398(3)
C57 N70 1.476(3)
C58 C59 1.383(3)
C58 H58 0.9500
C59 C60 1.387(3)
C59 H59 0.9500
C60 O61 1.374(3)
O61 C62 1.386(3)
C62 C63 1.382(3)
C63 C64 1.395(3)
C63 H63 0.9500
C64 C65 1.390(3)
C64 H64 0.9500
C65 C66 1.508(3)
C66 H66A 0.9900
C66 H66B 0.9900
N67 O69 1.206(3)
N67 O68 1.209(3)
N70 O72 1.217(3)
N70 O71 1.226(3)
C73 C76 1.521(4)
C73 C74 1.542(4)
C73 C75 1.543(4)
C74 H74A 0.9800
C74 H74B 0.9800
C74 H74C 0.9800
C75 H75A 0.9800
C75 H75B 0.9800
C75 H75C 0.9800
C76 H76A 0.9800
C76 H76B 0.9800
C76 H76C 0.9800

loop_
_geom_torsion_atom_site_label_1
_geom_torsion_atom_site_label_2
_geom_torsion_atom_site_label_3
_geom_torsion_atom_site_label_4
_geom_torsion
C28 O1 C2 C14 33.3(3)
C28 O1 C2 C3 -150.10(19)
O1 C2 C3 C4 178.74(19)
C14 C2 C3 C4 -4.7(3)
C2 C3 C4 C5 -4.2(3)
C2 C3 C4 C35 174.8(2)
C3 C4 C5 C13 5.3(3)
C35 C4 C5 C13 -173.7(2)
C3 C4 C5 O6 -173.30(19)
C35 C4 C5 O6 7.7(3)
C13 C5 O6 C7 -3.1(2)
C4 C5 O6 C7 175.6(2)
C5 O6 C7 C8 -177.2(2)
C5 O6 C7 C12 0.8(2)
O6 C7 C8 C9 176.00(19)
C12 C7 C8 C9 -1.8(3)
C7 C8 C9 C10 -1.2(3)
C8 C9 C10 C11 2.5(3)
C8 C9 C10 N29 -175.65(19)
C9 C10 C11 C12 -0.8(3)
N29 C10 C11 C12 177.35(18)
C10 C11 C12 C7 -2.1(3)
C10 C11 C12 C13 -176.9(2)
O6 C7 C12 C11 -174.57(17)
C8 C7 C12 C11 3.5(3)
O6 C7 C12 C13 1.6(2)
C8 C7 C12 C13 179.68(19)
C4 C5 C13 C14 2.5(3)
O6 C5 C13 C14 -178.73(17)
C4 C5 C13 C12 -174.63(19)
O6 C5 C13 C12 4.1(2)
C11 C12 C13 C5 171.8(2)
C7 C12 C13 C5 -3.5(2)
C11 C12 C13 C14 -4.8(4)
C7 C12 C13 C14 180.0(2)
O1 C2 C14 C13 -171.15(18)
C3 C2 C14 C13 12.3(3)
O1 C2 C14 C15 12.3(3)
C3 C2 C14 C15 -164.2(2)
C5 C13 C14 C2 -11.1(3)
C12 C13 C14 C2 165.1(2)
C5 C13 C14 C15 165.1(2)
C12 C13 C14 C15 -18.7(4)
C2 C14 C15 C27 -31.1(3)
C13 C14 C15 C27 152.7(2)
C2 C14 C15 C16 140.0(2)
C13 C14 C15 C16 -36.2(3)
C27 C15 C16 C24 -8.4(3)
C14 C15 C16 C24 -179.3(2)
C27 C15 C16 C17 162.0(2)
C14 C15 C16 C17 -8.9(4)
C24 C16 C17 C18 171.7(2)
C15 C16 C17 C18 0.4(4)
C24 C16 C17 C22 -2.7(2)
C15 C16 C17 C22 -173.9(2)
C22 C17 C18 C19 -0.7(3)
C16 C17 C18 C19 -174.5(2)
C17 C18 C19 C20 0.8(3)
C17 C18 C19 N32 -176.93(18)
C18 C19 C20 C21 -0.7(3)
N32 C19 C20 C21 177.01(19)
C19 C20 C21 C22 0.5(3)
C20 C21 C22 O23 174.97(19)
C20 C21 C22 C17 -0.5(3)
C18 C17 C22 O23 -175.36(17)
C16 C17 C22 O23 0.2(2)
C18 C17 C22 C21 0.6(3)
C16 C17 C22 C21 176.1(2)
C21 C22 O23 C24 -173.6(2)
C17 C22 O23 C24 2.4(2)
C22 O23 C24 C25 169.7(2)
C22 O23 C24 C16 -4.2(2)
C15 C16 C24 C25 3.5(3)
C17 C16 C24 C25 -169.6(2)
C15 C16 C24 O23 177.46(18)
C17 C16 C24 O23 4.3(2)
O23 C24 C25 C26 -171.3(2)
C16 C24 C25 C26 1.9(3)
C24 C25 C26 C27 -2.3(3)
C16 C15 C27 C26 8.1(3)
C14 C15 C27 C26 179.9(2)
C16 C15 C27 C28 -168.66(19)
C14 C15 C27 C28 3.1(3)
C25 C26 C27 C15 -2.7(3)
C25 C26 C27 C28 173.8(2)
C2 O1 C28 C27 -59.1(2)
C15 C27 C28 O1 40.6(3)
C26 C27 C28 O1 -136.1(2)
C11 C10 N29 O30 174.7(2)
C9 C10 N29 O30 -7.0(3)
C11 C10 N29 O31 -4.8(3)
C9 C10 N29 O31 173.5(2)
C18 C19 N32 O34 -171.3(2)
C20 C19 N32 O34 10.9(3)
C18 C19 N32 O33 9.7(3)
C20 C19 N32 O33 -168.1(2)
C3 C4 C35 C36 -4.1(3)
C5 C4 C35 C36 174.8(2)
C3 C4 C35 C37 -122.6(2)
C5 C4 C35 C37 56.3(3)
C3 C4 C35 C38 116.8(2)
C5 C4 C35 C38 -64.2(3)
C66 O39 C40 C52 -33.7(3)
C66 O39 C40 C41 149.94(19)
O39 C40 C41 C42 179.66(19)
C52 C40 C41 C42 3.5(3)
C40 C41 C42 C43 3.7(3)
C40 C41 C42 C73 -177.6(2)
C41 C42 C43 C51 -2.8(3)
C73 C42 C43 C51 178.5(2)
C41 C42 C43 O44 174.89(19)
C73 C42 C43 O44 -3.8(3)
C51 C43 O44 C45 4.2(2)
C42 C43 O44 C45 -173.7(2)
C43 O44 C45 C46 176.2(2)
C43 O44 C45 C50 -0.6(2)
O44 C45 C46 C47 -171.9(2)
C50 C45 C46 C47 4.6(3)
C45 C46 C47 C48 -0.2(3)
C46 C47 C48 C49 -3.4(3)
C46 C47 C48 N67 173.7(2)
C47 C48 C49 C50 2.4(3)
N67 C48 C49 C50 -174.67(19)
C48 C49 C50 C45 2.0(3)
C48 C49 C50 C51 174.2(2)
O44 C45 C50 C49 171.27(18)
C46 C45 C50 C49 -5.7(3)
O44 C45 C50 C51 -3.0(2)
C46 C45 C50 C51 -179.9(2)
C42 C43 C51 C52 -5.2(3)
O44 C43 C51 C52 176.83(18)
C42 C43 C51 C50 171.9(2)
O44 C43 C51 C50 -6.0(2)
C49 C50 C51 C43 -167.6(2)
C45 C50 C51 C43 5.4(2)
C49 C50 C51 C52 9.0(4)
C45 C50 C51 C52 -178.0(2)
O39 C40 C52 C51 172.68(18)
C41 C40 C52 C51 -11.2(3)
O39 C40 C52 C53 -9.7(3)
C41 C40 C52 C53 166.4(2)
C43 C51 C52 C40 11.9(3)
C50 C51 C52 C40 -164.3(2)
C43 C51 C52 C53 -165.5(2)
C50 C51 C52 C53 18.3(4)
C40 C52 C53 C65 28.8(3)
C51 C52 C53 C65 -153.9(2)
C40 C52 C53 C54 -142.9(2)
C51 C52 C53 C54 34.4(3)
C65 C53 C54 C62 10.2(3)
C52 C53 C54 C62 -178.05(19)
C65 C53 C54 C55 -161.5(2)
C52 C53 C54 C55 10.2(4)
C62 C54 C55 C56 -170.2(2)
C53 C54 C55 C56 2.3(4)
C62 C54 C55 C60 3.6(2)
C53 C54 C55 C60 176.1(2)
C60 C55 C56 C57 1.5(3)
C54 C55 C56 C57 174.7(2)
C55 C56 C57 C58 -0.4(3)
C55 C56 C57 N70 178.95(19)
C56 C57 C58 C59 -0.3(3)
N70 C57 C58 C59 -179.7(2)
C57 C58 C59 C60 -0.1(3)
C58 C59 C60 O61 -174.71(19)
C58 C59 C60 C55 1.3(3)
C56 C55 C60 O61 174.39(18)
C54 C55 C60 O61 -0.7(2)
C56 C55 C60 C59 -2.1(3)
C54 C55 C60 C59 -177.1(2)
C59 C60 O61 C62 173.9(2)
C55 C60 O61 C62 -2.6(2)
C60 O61 C62 C63 -169.9(2)
C60 O61 C62 C54 5.0(2)
C53 C54 C62 C63 -4.5(3)
C55 C54 C62 C63 169.5(2)
C53 C54 C62 O61 -179.46(18)
C55 C54 C62 O61 -5.4(2)
O61 C62 C63 C64 171.76(19)
C54 C62 C63 C64 -2.6(3)
C62 C63 C64 C65 3.7(3)
C63 C64 C65 C53 2.2(3)
C63 C64 C65 C66 -176.5(2)
C54 C53 C65 C64 -9.3(3)
C52 C53 C65 C64 178.33(19)
C54 C53 C65 C66 169.50(19)
C52 C53 C65 C66 -2.9(3)
C40 O39 C66 C65 57.5(2)
C64 C65 C66 O39 139.9(2)
C53 C65 C66 O39 -38.8(3)
C49 C48 N67 O69 0.6(4)
C47 C48 N67 O69 -176.6(3)
C49 C48 N67 O68 179.4(2)
C47 C48 N67 O68 2.2(3)
C56 C57 N70 O72 171.2(2)
C58 C57 N70 O72 -9.4(3)
C56 C57 N70 O71 -10.7(3)
C58 C57 N70 O71 168.7(2)
C43 C42 C73 C76 -179.0(2)
C41 C42 C73 C76 2.4(3)
C43 C42 C73 C74 60.8(3)
C41 C42 C73 C74 -117.8(3)
C43 C42 C73 C75 -59.2(3)
C41 C42 C73 C75 122.2(2)
